data_4065781
loop_
_publ_author_name
'Buchard, Antoine'
'Platel, Rachel H.'
'Auffrant, Audrey'
'Le Goff, Xavier F.'
'Le Floch, Pascal'
'Williams, Charlotte K.'

_publ_section_title
;
 Iminophosphorane Neodymium(III) Complexes As Efficient Initiators for
 Lactide Polymerization
;
_journal_issue 13
_journal_name_full Organometallics
_journal_page_first 2892
_journal_paper_doi 10.1021/om1001233
_journal_volume 29
_journal_year 2010
_chemical_formula_sum 'C43 H61 I2 N2 Nd O3 P2'
_chemical_formula_weight 1113.92
_chemical_name_systematic
; 
 ? 
;
_space_group_IT_number 14
_symmetry_cell_setting monoclinic
_symmetry_space_group_name_Hall '-P 2ybc'
_symmetry_space_group_name_H-M 'P 1 21/c 1'
_atom_sites_solution_hydrogens geom
_atom_sites_solution_primary direct
_atom_sites_solution_secondary difmap
_audit_creation_method SHELXL-97
_cell_angle_alpha 90.00
_cell_angle_beta 110.361(1)
_cell_angle_gamma 90.00
_cell_formula_units_Z 4
_cell_length_a 18.696(1)
_cell_length_b 12.777(1)
_cell_length_c 21.151(1)
_cell_measurement_reflns_used 3775
_cell_measurement_temperature 150.0(1)
_cell_measurement_theta_max 30.034
_cell_measurement_theta_min 0.998
_cell_volume 4736.8(5)
_computing_structure_refinement 'SHELXL-97 (Sheldrick, 1997)'
_computing_structure_solution 'SHELXS-97 (Sheldrick, 1990)'
_diffrn_ambient_temperature 150.0(1)
_diffrn_measured_fraction_theta_full 0.988
_diffrn_measured_fraction_theta_max 0.988
_diffrn_measurement_device_type KappaCCD
_diffrn_measurement_method 'phi and omega scans'
_diffrn_radiation_monochromator graphite
_diffrn_radiation_source 'fine-focus sealed tube'
_diffrn_radiation_type MoK\a
_diffrn_radiation_wavelength 0.71069
_diffrn_reflns_av_R_equivalents 0.0416
_diffrn_reflns_av_sigmaI/netI 0.0460
_diffrn_reflns_limit_h_max 24
_diffrn_reflns_limit_h_min -25
_diffrn_reflns_limit_k_max 17
_diffrn_reflns_limit_k_min -14
_diffrn_reflns_limit_l_max 28
_diffrn_reflns_limit_l_min -14
_diffrn_reflns_number 30261
_diffrn_reflns_theta_full 28.70
_diffrn_reflns_theta_max 28.70
_diffrn_reflns_theta_min 2.97
_exptl_absorpt_coefficient_mu 2.504
_exptl_absorpt_correction_T_max 0.7879
_exptl_absorpt_correction_T_min 0.4341
_exptl_absorpt_correction_type multi-scan
_exptl_crystal_colour Blue
_exptl_crystal_density_diffrn 1.562
_exptl_crystal_density_method 'not measured'
_exptl_crystal_description Block
_exptl_crystal_F_000 2212
_exptl_crystal_size_max 0.40
_exptl_crystal_size_mid 0.30
_exptl_crystal_size_min 0.10
_refine_diff_density_max 0.874
_refine_diff_density_min -1.653
_refine_diff_density_rms 0.120
_refine_ls_extinction_method none
_refine_ls_goodness_of_fit_ref 1.089
_refine_ls_hydrogen_treatment mixed
_refine_ls_matrix_type full
_refine_ls_number_parameters 440
_refine_ls_number_reflns 12110
_refine_ls_number_restraints 0
_refine_ls_restrained_S_all 1.089
_refine_ls_R_factor_all 0.0636
_refine_ls_R_factor_gt 0.0464
_refine_ls_shift/su_max 0.001
_refine_ls_shift/su_mean 0.000
_refine_ls_structure_factor_coef Fsqd
_refine_ls_weighting_details 'calc w=1/[\s^2^(Fo^2^)+(0.0633P)^2^+6.4066P] where P=(Fo^2^+2Fc^2^)/3'
_refine_ls_weighting_scheme calc
_refine_ls_wR_factor_gt 0.1265
_refine_ls_wR_factor_ref 0.1342
_reflns_number_gt 8960
_reflns_number_total 12110
_reflns_threshold_expression >2sigma(I)
_cod_data_source_file om1001233_si_002.cif
_cod_data_source_block ab346
_cod_depositor_comments
;
The following automatic conversions were performed:

'_symmetry_cell_setting' value 'Monoclinic' changed to 'monoclinic'
according to /home/saulius/struct/CIF-dictionaries/cif_core.dic
dictionary named 'cif_core.dic' version 2.4.1 from 2010-06-29.

Automatic conversion script
Id: cif_fix_values 1715 2011-07-08 13:25:40Z adriana 
;
_cod_original_sg_symbol_H-M 'P21/c     '
_cod_database_code 4065781

loop_
_symmetry_equiv_pos_as_xyz
'x, y, z'
'-x, y+1/2, -z+1/2'
'-x, -y, -z'
'x, -y-1/2, z-1/2'

loop_
_atom_site_label
_atom_site_type_symbol
_atom_site_fract_x
_atom_site_fract_y
_atom_site_fract_z
_atom_site_U_iso_or_equiv
_atom_site_adp_type
_atom_site_occupancy
_atom_site_symmetry_multiplicity
_atom_site_calc_flag
_atom_site_refinement_flags
Nd1 Nd 0.171736(14) 0.293052(18) 0.219064(13) 0.03518(8) Uani 1 1 d .
I1 I 0.07058(2) 0.16202(3) 0.28519(2) 0.05403(11) Uani 1 1 d .
I2 I 0.23392(2) 0.46287(3) 0.14343(2) 0.05785(12) Uani 1 1 d .
P1 P 0.22191(7) 0.08140(9) 0.16530(6) 0.0363(3) Uani 1 1 d .
P2 P 0.32293(7) 0.16671(9) 0.30844(7) 0.0375(3) Uani 1 1 d .
O1 O 0.03787(19) 0.3711(3) 0.14639(18) 0.0444(8) Uani 1 1 d .
O2 O 0.1436(2) 0.4414(4) 0.2891(2) 0.0672(12) Uani 1 1 d .
N1 N 0.1620(2) 0.1725(3) 0.1292(2) 0.0388(9) Uani 1 1 d .
N2 N 0.2977(2) 0.2885(3) 0.3044(2) 0.0408(9) Uani 1 1 d .
C1 C 0.2489(3) 0.1010(4) 0.2508(2) 0.0369(10) Uani 1 1 d .
H1 H 0.222(3) 0.064(4) 0.269(3) 0.044 Uiso 1 1 d .
C2 C 0.3372(3) 0.1121(4) 0.3918(2) 0.0395(10) Uani 1 1 d .
C3 C 0.2737(3) 0.0872(5) 0.4083(3) 0.0514(13) Uani 1 1 d .
H3 H 0.2242 0.0922 0.3750 0.062 Uiso 1 1 calc R
C4 C 0.2817(3) 0.0550(5) 0.4731(3) 0.0516(13) Uani 1 1 d .
H4 H 0.2381 0.0364 0.4839 0.062 Uiso 1 1 calc R
C5 C 0.3527(3) 0.0503(4) 0.5212(3) 0.0496(12) Uani 1 1 d .
H5 H 0.3581 0.0302 0.5659 0.059 Uiso 1 1 calc R
C6 C 0.4157(3) 0.0737(4) 0.5064(3) 0.0475(12) Uani 1 1 d .
H6 H 0.4648 0.0671 0.5402 0.057 Uiso 1 1 calc R
C7 C 0.4092(3) 0.1073(4) 0.4419(2) 0.0408(10) Uani 1 1 d .
H7 H 0.4533 0.1268 0.4322 0.049 Uiso 1 1 calc R
C8 C 0.4152(3) 0.1498(4) 0.2974(3) 0.0440(11) Uani 1 1 d .
C9 C 0.4548(3) 0.0558(5) 0.3140(3) 0.0525(13) Uani 1 1 d .
H9 H 0.4334 -0.0017 0.3296 0.063 Uiso 1 1 calc R
C10 C 0.5259(3) 0.0466(6) 0.3075(3) 0.0606(16) Uani 1 1 d .
H10 H 0.5533 -0.0174 0.3186 0.073 Uiso 1 1 calc R
C11 C 0.5561(4) 0.1289(7) 0.2853(4) 0.075(2) Uani 1 1 d .
H11 H 0.6058 0.1229 0.2830 0.090 Uiso 1 1 calc R
C12 C 0.5162(4) 0.2219(6) 0.2659(4) 0.0700(18) Uani 1 1 d .
H12 H 0.5370 0.2780 0.2484 0.084 Uiso 1 1 calc R
C13 C 0.4455(3) 0.2314(5) 0.2726(3) 0.0540(13) Uani 1 1 d .
H13 H 0.4177 0.2949 0.2600 0.065 Uiso 1 1 calc R
C14 C 0.3488(4) 0.3599(5) 0.3570(3) 0.0610(16) Uani 1 1 d .
H14 H 0.3997 0.3250 0.3768 0.073 Uiso 1 1 calc R
C15 C 0.3604(4) 0.4622(5) 0.3256(4) 0.081(2) Uani 1 1 d .
H15A H 0.3107 0.4934 0.3006 0.122 Uiso 1 1 calc R
H15B H 0.3882 0.4490 0.2947 0.122 Uiso 1 1 calc R
H15C H 0.3899 0.5105 0.3611 0.122 Uiso 1 1 calc R
C16 C 0.3175(5) 0.3759(5) 0.4127(3) 0.078(2) Uani 1 1 d .
H16A H 0.2700 0.4161 0.3956 0.117 Uiso 1 1 calc R
H16B H 0.3547 0.4144 0.4497 0.117 Uiso 1 1 calc R
H16C H 0.3073 0.3078 0.4291 0.117 Uiso 1 1 calc R
C17 C 0.3044(3) 0.0815(4) 0.1389(2) 0.0397(10) Uani 1 1 d .
C18 C 0.3558(3) -0.0013(4) 0.1545(3) 0.0439(11) Uani 1 1 d .
H18 H 0.3467 -0.0609 0.1775 0.053 Uiso 1 1 calc R
C19 C 0.4199(3) 0.0032(4) 0.1366(3) 0.0492(12) Uani 1 1 d .
H19 H 0.4544 -0.0541 0.1469 0.059 Uiso 1 1 calc R
C20 C 0.4350(3) 0.0902(5) 0.1037(3) 0.0552(14) Uani 1 1 d .
H20 H 0.4794 0.0931 0.0916 0.066 Uiso 1 1 calc R
C21 C 0.3836(3) 0.1726(5) 0.0890(3) 0.0565(14) Uani 1 1 d .
H21 H 0.3930 0.2326 0.0665 0.068 Uiso 1 1 calc R
C22 C 0.3190(3) 0.1692(4) 0.1064(3) 0.0448(11) Uani 1 1 d .
H22 H 0.2846 0.2266 0.0961 0.054 Uiso 1 1 calc R
C23 C 0.1793(3) -0.0481(4) 0.1464(2) 0.0412(11) Uani 1 1 d .
C24 C 0.1290(3) -0.0795(4) 0.1782(3) 0.0508(13) Uani 1 1 d .
H24 H 0.1185 -0.0342 0.2095 0.061 Uiso 1 1 calc R
C25 C 0.0946(3) -0.1765(4) 0.1644(3) 0.0570(14) Uani 1 1 d .
H25 H 0.0589 -0.1966 0.1849 0.068 Uiso 1 1 calc R
C26 C 0.1115(4) -0.2443(5) 0.1211(3) 0.0633(16) Uani 1 1 d .
H26 H 0.0895 -0.3122 0.1138 0.076 Uiso 1 1 calc R
C27 C 0.1595(4) -0.2143(5) 0.0889(4) 0.0653(17) Uani 1 1 d .
H27 H 0.1696 -0.2604 0.0578 0.078 Uiso 1 1 calc R
C28 C 0.1935(3) -0.1171(4) 0.1013(3) 0.0539(13) Uani 1 1 d .
H28 H 0.2272 -0.0969 0.0787 0.065 Uiso 1 1 calc R
C29 C 0.1151(4) 0.1589(5) 0.0566(3) 0.0578(15) Uani 1 1 d .
H29 H 0.1368 0.0984 0.0392 0.069 Uiso 1 1 calc R
C30 C 0.0337(4) 0.1301(5) 0.0503(3) 0.0671(17) Uani 1 1 d .
H30A H 0.0345 0.0671 0.0769 0.101 Uiso 1 1 calc R
H30B H 0.0035 0.1167 0.0028 0.101 Uiso 1 1 calc R
H30C H 0.0109 0.1880 0.0670 0.101 Uiso 1 1 calc R
C31 C 0.1185(5) 0.2531(7) 0.0153(4) 0.097(3) Uani 1 1 d .
H31A H 0.1037 0.3155 0.0348 0.145 Uiso 1 1 calc R
H31B H 0.0834 0.2436 -0.0311 0.145 Uiso 1 1 calc R
H31C H 0.1706 0.2618 0.0153 0.145 Uiso 1 1 calc R
C32 C 0.1449(5) 0.5536(6) 0.2736(5) 0.088(2) Uani 1 1 d .
H32A H 0.0945 0.5763 0.2419 0.105 Uiso 1 1 calc R
H32B H 0.1839 0.5680 0.2529 0.105 Uiso 1 1 calc R
C33 C 0.1636(7) 0.6089(7) 0.3389(6) 0.117(4) Uani 1 1 d .
H33A H 0.2195 0.6140 0.3622 0.140 Uiso 1 1 calc R
H33B H 0.1413 0.6800 0.3327 0.140 Uiso 1 1 calc R
C34 C 0.1296(6) 0.5435(8) 0.3750(6) 0.117(4) Uani 1 1 d .
H34A H 0.0822 0.5766 0.3762 0.140 Uiso 1 1 calc R
H34B H 0.1649 0.5353 0.4220 0.140 Uiso 1 1 calc R
C35 C 0.1111(6) 0.4366(8) 0.3416(5) 0.102(3) Uani 1 1 d .
H35A H 0.1348 0.3799 0.3740 0.122 Uiso 1 1 calc R
H35B H 0.0553 0.4250 0.3225 0.122 Uiso 1 1 calc R
C36 C -0.0314(3) 0.3542(6) 0.1595(4) 0.0688(18) Uani 1 1 d .
H36A H -0.0313 0.3962 0.1989 0.083 Uiso 1 1 calc R
H36B H -0.0363 0.2794 0.1695 0.083 Uiso 1 1 calc R
C37 C -0.0962(3) 0.3866(6) 0.0982(4) 0.0731(19) Uani 1 1 d .
H37A H -0.1343 0.4276 0.1106 0.088 Uiso 1 1 calc R
H37B H -0.1215 0.3249 0.0715 0.088 Uiso 1 1 calc R
C38 C -0.0587(4) 0.4529(7) 0.0597(4) 0.088(3) Uani 1 1 d .
H38A H -0.0670 0.4220 0.0147 0.106 Uiso 1 1 calc R
H38B H -0.0802 0.5245 0.0534 0.106 Uiso 1 1 calc R
C39 C 0.0197(4) 0.4555(6) 0.0981(5) 0.086(3) Uani 1 1 d .
H39A H 0.0328 0.5233 0.1220 0.104 Uiso 1 1 calc R
H39B H 0.0499 0.4482 0.0681 0.104 Uiso 1 1 calc R

loop_
_atom_site_aniso_label
_atom_site_aniso_U_11
_atom_site_aniso_U_22
_atom_site_aniso_U_33
_atom_site_aniso_U_23
_atom_site_aniso_U_13
_atom_site_aniso_U_12
Nd1 0.02843(12) 0.03009(13) 0.04671(15) 0.00344(10) 0.01265(10) 0.00197(9)
I1 0.03610(18) 0.0550(2) 0.0736(3) 0.02028(17) 0.02238(17) 0.00536(15)
I2 0.0595(2) 0.0459(2) 0.0779(3) 0.01290(17) 0.0362(2) 0.00043(16)
P1 0.0337(6) 0.0312(6) 0.0431(6) 0.0017(5) 0.0120(5) 0.0019(5)
P2 0.0284(6) 0.0375(6) 0.0445(7) 0.0039(5) 0.0099(5) 0.0021(5)
O1 0.0390(18) 0.0390(17) 0.056(2) 0.0122(15) 0.0176(16) 0.0072(14)
O2 0.048(2) 0.074(3) 0.077(3) -0.020(2) 0.020(2) 0.005(2)
N1 0.033(2) 0.040(2) 0.041(2) 0.0057(16) 0.0085(17) 0.0035(16)
N2 0.036(2) 0.035(2) 0.047(2) 0.0015(16) 0.0093(18) -0.0025(17)
C1 0.031(2) 0.033(2) 0.044(3) 0.0029(18) 0.011(2) 0.0014(18)
C2 0.036(2) 0.035(2) 0.046(3) 0.0038(19) 0.011(2) 0.0040(19)
C3 0.037(3) 0.061(3) 0.054(3) 0.001(3) 0.013(2) 0.003(2)
C4 0.044(3) 0.069(4) 0.041(3) 0.005(2) 0.014(2) 0.001(3)
C5 0.055(3) 0.052(3) 0.042(3) 0.001(2) 0.017(2) 0.005(2)
C6 0.038(3) 0.052(3) 0.042(3) -0.001(2) 0.001(2) 0.014(2)
C7 0.036(2) 0.046(3) 0.038(2) 0.0013(19) 0.010(2) 0.005(2)
C8 0.031(2) 0.058(3) 0.040(3) -0.001(2) 0.007(2) 0.000(2)
C9 0.040(3) 0.068(4) 0.046(3) -0.001(2) 0.009(2) 0.013(3)
C10 0.046(3) 0.082(4) 0.045(3) -0.011(3) 0.006(3) 0.025(3)
C11 0.048(3) 0.113(6) 0.069(4) -0.015(4) 0.025(3) 0.004(4)
C12 0.051(4) 0.091(5) 0.072(4) -0.009(4) 0.027(3) -0.019(4)
C13 0.047(3) 0.060(3) 0.059(3) -0.007(3) 0.024(3) -0.006(3)
C14 0.051(3) 0.047(3) 0.069(4) -0.007(3) 0.001(3) -0.008(3)
C15 0.068(4) 0.042(3) 0.116(6) -0.013(3) 0.010(4) -0.018(3)
C16 0.098(6) 0.059(4) 0.051(4) -0.017(3) -0.007(4) 0.004(4)
C17 0.039(2) 0.040(2) 0.039(2) -0.0037(19) 0.012(2) 0.002(2)
C18 0.039(3) 0.041(2) 0.051(3) 0.000(2) 0.015(2) 0.003(2)
C19 0.042(3) 0.052(3) 0.050(3) 0.001(2) 0.012(2) 0.011(2)
C20 0.052(3) 0.070(4) 0.050(3) -0.003(3) 0.025(3) 0.004(3)
C21 0.049(3) 0.060(3) 0.064(4) 0.011(3) 0.026(3) -0.002(3)
C22 0.044(3) 0.045(3) 0.047(3) 0.006(2) 0.018(2) 0.004(2)
C23 0.039(3) 0.036(2) 0.042(3) 0.0014(19) 0.006(2) 0.002(2)
C24 0.047(3) 0.041(3) 0.064(3) 0.003(2) 0.019(3) -0.003(2)
C25 0.045(3) 0.048(3) 0.075(4) 0.005(3) 0.018(3) -0.010(2)
C26 0.057(4) 0.039(3) 0.083(4) -0.004(3) 0.011(3) -0.011(3)
C27 0.067(4) 0.049(3) 0.081(4) -0.022(3) 0.027(4) -0.014(3)
C28 0.053(3) 0.049(3) 0.056(3) -0.014(2) 0.016(3) -0.008(3)
C29 0.060(4) 0.057(3) 0.047(3) 0.005(2) 0.007(3) 0.011(3)
C30 0.053(4) 0.064(4) 0.065(4) 0.003(3) -0.005(3) -0.005(3)
C31 0.089(6) 0.096(6) 0.087(6) 0.040(5) 0.007(5) 0.000(5)
C32 0.084(5) 0.072(5) 0.118(7) -0.005(4) 0.050(5) 0.033(4)
C33 0.122(8) 0.072(5) 0.162(10) -0.034(6) 0.058(8) 0.018(6)
C34 0.126(8) 0.110(7) 0.149(9) -0.076(7) 0.091(8) -0.028(6)
C35 0.102(6) 0.122(7) 0.111(7) -0.047(6) 0.075(6) -0.037(5)
C36 0.039(3) 0.076(4) 0.090(5) 0.030(4) 0.021(3) 0.013(3)
C37 0.036(3) 0.085(5) 0.092(5) 0.019(4) 0.014(3) 0.003(3)
C38 0.058(4) 0.119(6) 0.074(5) 0.045(4) 0.006(4) -0.008(4)
C39 0.053(4) 0.087(5) 0.127(7) 0.064(5) 0.041(4) 0.025(4)

loop_
_atom_type_symbol
_atom_type_description
_atom_type_scat_dispersion_real
_atom_type_scat_dispersion_imag
_atom_type_scat_source
C C 0.0033 0.0016 'International Tables Vol C Tables 4.2.6.8 and 6.1.1.4'
H H 0.0000 0.0000 'International Tables Vol C Tables 4.2.6.8 and 6.1.1.4'
I I -0.4742 1.8119 'International Tables Vol C Tables 4.2.6.8 and 6.1.1.4'
N N 0.0061 0.0033 'International Tables Vol C Tables 4.2.6.8 and 6.1.1.4'
Nd Nd -0.1943 3.0179 'International Tables Vol C Tables 4.2.6.8 and 6.1.1.4'
O O 0.0106 0.0060 'International Tables Vol C Tables 4.2.6.8 and 6.1.1.4'
P P 0.1023 0.0942 'International Tables Vol C Tables 4.2.6.8 and 6.1.1.4'

loop_
_geom_angle_atom_site_label_1
_geom_angle_atom_site_label_2
_geom_angle_atom_site_label_3
_geom_angle
N1 Nd1 N2 111.14(14)
N1 Nd1 O2 162.56(13)
N2 Nd1 O2 85.93(14)
N1 Nd1 O1 89.20(12)
N2 Nd1 O1 157.68(12)
O2 Nd1 O1 73.38(13)
N1 Nd1 C1 61.30(13)
N2 Nd1 C1 60.95(13)
O2 Nd1 C1 134.28(15)
O1 Nd1 C1 140.82(12)
N1 Nd1 I2 88.85(10)
N2 Nd1 I2 87.71(10)
O2 Nd1 I2 88.31(11)
O1 Nd1 I2 83.48(7)
C1 Nd1 I2 118.28(11)
N1 Nd1 I1 96.71(10)
N2 Nd1 I1 103.42(10)
O2 Nd1 I1 82.12(11)
O1 Nd1 I1 82.34(7)
C1 Nd1 I1 76.72(10)
I2 Nd1 I1 164.684(13)
N1 Nd1 P1 29.29(9)
N2 Nd1 P1 85.11(10)
O2 Nd1 P1 166.56(11)
O1 Nd1 P1 116.69(8)
C1 Nd1 P1 32.41(10)
I2 Nd1 P1 101.32(2)
I1 Nd1 P1 90.24(2)
N1 Nd1 P2 87.29(9)
N2 Nd1 P2 28.98(9)
O2 Nd1 P2 110.10(10)
O1 Nd1 P2 171.82(8)
C1 Nd1 P2 31.97(10)
I2 Nd1 P2 103.82(2)
I1 Nd1 P2 90.73(2)
P1 Nd1 P2 58.72(3)
N1 P1 C1 107.1(2)
N1 P1 C17 112.3(2)
C1 P1 C17 110.7(2)
N1 P1 C23 111.9(2)
C1 P1 C23 108.0(2)
C17 P1 C23 106.7(2)
N1 P1 Nd1 46.86(15)
C1 P1 Nd1 61.15(15)
C17 P1 Nd1 119.66(16)
C23 P1 Nd1 133.36(18)
N2 P2 C1 106.5(2)
N2 P2 C2 111.1(2)
C1 P2 C2 108.1(2)
N2 P2 C8 112.1(2)
C1 P2 C8 114.5(2)
C2 P2 C8 104.4(2)
N2 P2 Nd1 46.34(14)
C1 P2 Nd1 60.18(15)
C2 P2 Nd1 124.04(16)
C8 P2 Nd1 130.91(17)
C36 O1 C39 104.1(4)
C36 O1 Nd1 124.7(3)
C39 O1 Nd1 129.7(3)
C35 O2 C32 104.9(6)
C35 O2 Nd1 129.7(5)
C32 O2 Nd1 124.5(4)
C29 N1 P1 117.8(4)
C29 N1 Nd1 138.2(3)
P1 N1 Nd1 103.86(19)
C14 N2 P2 116.5(3)
C14 N2 Nd1 138.0(3)
P2 N2 Nd1 104.68(19)
P2 C1 P1 133.6(3)
P2 C1 Nd1 87.85(18)
P1 C1 Nd1 86.44(18)
P2 C1 H1 113(4)
P1 C1 H1 113(3)
Nd1 C1 H1 105(4)
C3 C2 C7 118.8(5)
C3 C2 P2 118.7(4)
C7 C2 P2 121.9(4)
C4 C3 C2 120.6(5)
C4 C3 H3 119.7
C2 C3 H3 119.7
C5 C4 C3 119.5(5)
C5 C4 H4 120.3
C3 C4 H4 120.3
C6 C5 C4 121.2(5)
C6 C5 H5 119.4
C4 C5 H5 119.4
C5 C6 C7 120.5(5)
C5 C6 H6 119.8
C7 C6 H6 119.8
C2 C7 C6 119.4(5)
C2 C7 H7 120.3
C6 C7 H7 120.3
C13 C8 C9 119.8(5)
C13 C8 P2 119.4(4)
C9 C8 P2 120.8(4)
C10 C9 C8 119.5(6)
C10 C9 H9 120.2
C8 C9 H9 120.2
C11 C10 C9 119.9(6)
C11 C10 H10 120.0
C9 C10 H10 120.0
C10 C11 C12 121.4(6)
C10 C11 H11 119.3
C12 C11 H11 119.3
C13 C12 C11 118.7(7)
C13 C12 H12 120.7
C11 C12 H12 120.7
C8 C13 C12 120.5(6)
C8 C13 H13 119.7
C12 C13 H13 119.7
N2 C14 C16 110.1(5)
N2 C14 C15 110.5(5)
C16 C14 C15 112.4(6)
N2 C14 H14 107.9
C16 C14 H14 107.9
C15 C14 H14 107.9
C14 C15 H15A 109.5
C14 C15 H15B 109.5
H15A C15 H15B 109.5
C14 C15 H15C 109.5
H15A C15 H15C 109.5
H15B C15 H15C 109.5
C14 C16 H16A 109.5
C14 C16 H16B 109.5
H16A C16 H16B 109.5
C14 C16 H16C 109.5
H16A C16 H16C 109.5
H16B C16 H16C 109.5
C18 C17 C22 119.5(5)
C18 C17 P1 121.2(4)
C22 C17 P1 119.1(4)
C19 C18 C17 120.0(5)
C19 C18 H18 120.0
C17 C18 H18 120.0
C18 C19 C20 121.1(5)
C18 C19 H19 119.4
C20 C19 H19 119.4
C21 C20 C19 118.3(5)
C21 C20 H20 120.9
C19 C20 H20 120.9
C22 C21 C20 121.3(5)
C22 C21 H21 119.4
C20 C21 H21 119.4
C21 C22 C17 119.8(5)
C21 C22 H22 120.1
C17 C22 H22 120.1
C28 C23 C24 118.1(5)
C28 C23 P1 123.6(4)
C24 C23 P1 118.3(4)
C25 C24 C23 120.0(6)
C25 C24 H24 120.0
C23 C24 H24 120.0
C26 C25 C24 120.6(6)
C26 C25 H25 119.7
C24 C25 H25 119.7
C27 C26 C25 120.1(6)
C27 C26 H26 119.9
C25 C26 H26 119.9
C26 C27 C28 120.1(6)
C26 C27 H27 120.0
C28 C27 H27 120.0
C27 C28 C23 121.0(6)
C27 C28 H28 119.5
C23 C28 H28 119.5
N1 C29 C31 112.2(6)
N1 C29 C30 109.2(5)
C31 C29 C30 112.6(6)
N1 C29 H29 107.5
C31 C29 H29 107.5
C30 C29 H29 107.5
C29 C30 H30A 109.5
C29 C30 H30B 109.5
H30A C30 H30B 109.5
C29 C30 H30C 109.5
H30A C30 H30C 109.5
H30B C30 H30C 109.5
C29 C31 H31A 109.5
C29 C31 H31B 109.5
H31A C31 H31B 109.5
C29 C31 H31C 109.5
H31A C31 H31C 109.5
H31B C31 H31C 109.5
O2 C32 C33 105.9(7)
O2 C32 H32A 110.6
C33 C32 H32A 110.6
O2 C32 H32B 110.6
C33 C32 H32B 110.6
H32A C32 H32B 108.7
C34 C33 C32 102.5(8)
C34 C33 H33A 111.3
C32 C33 H33A 111.3
C34 C33 H33B 111.3
C32 C33 H33B 111.3
H33A C33 H33B 109.2
C33 C34 C35 110.4(7)
C33 C34 H34A 109.6
C35 C34 H34A 109.6
C33 C34 H34B 109.6
C35 C34 H34B 109.6
H34A C34 H34B 108.1
O2 C35 C34 103.4(7)
O2 C35 H35A 111.1
C34 C35 H35A 111.1
O2 C35 H35B 111.1
C34 C35 H35B 111.1
H35A C35 H35B 109.0
O1 C36 C37 107.7(5)
O1 C36 H36A 110.2
C37 C36 H36A 110.2
O1 C36 H36B 110.2
C37 C36 H36B 110.2
H36A C36 H36B 108.5
C36 C37 C38 103.7(5)
C36 C37 H37A 111.0
C38 C37 H37A 111.0
C36 C37 H37B 111.0
C38 C37 H37B 111.0
H37A C37 H37B 109.0
C39 C38 C37 106.7(5)
C39 C38 H38A 110.4
C37 C38 H38A 110.4
C39 C38 H38B 110.4
C37 C38 H38B 110.4
H38A C38 H38B 108.6
C38 C39 O1 109.5(6)
C38 C39 H39A 109.8
O1 C39 H39A 109.8
C38 C39 H39B 109.8
O1 C39 H39B 109.8
H39A C39 H39B 108.2

loop_
_geom_bond_atom_site_label_1
_geom_bond_atom_site_label_2
_geom_bond_distance
Nd1 N1 2.403(4)
Nd1 N2 2.418(4)
Nd1 O2 2.570(4)
Nd1 O1 2.635(3)
Nd1 C1 2.807(4)
Nd1 I2 3.1484(4)
Nd1 I1 3.1900(4)
Nd1 P1 3.1982(12)
Nd1 P2 3.2328(12)
P1 N1 1.611(4)
P1 C1 1.717(5)
P1 C17 1.813(5)
P1 C23 1.819(5)
P2 N2 1.619(4)
P2 C1 1.713(5)
P2 C2 1.827(5)
P2 C8 1.832(5)
O1 C36 1.432(7)
O1 C39 1.441(7)
O2 C35 1.439(9)
O2 C32 1.473(9)
N1 C29 1.490(7)
N2 C14 1.499(7)
C1 H1 0.88(6)
C2 C3 1.388(7)
C2 C7 1.394(7)
C3 C4 1.388(8)
C3 H3 0.9500
C4 C5 1.364(8)
C4 H4 0.9500
C5 C6 1.353(8)
C5 H5 0.9500
C6 C7 1.395(7)
C6 H6 0.9500
C7 H7 0.9500
C8 C13 1.375(8)
C8 C9 1.390(8)
C9 C10 1.386(8)
C9 H9 0.9500
C10 C11 1.353(10)
C10 H10 0.9500
C11 C12 1.388(11)
C11 H11 0.9500
C12 C13 1.383(8)
C12 H12 0.9500
C13 H13 0.9500
C14 C16 1.500(10)
C14 C15 1.516(9)
C14 H14 1.0000
C15 H15A 0.9800
C15 H15B 0.9800
C15 H15C 0.9800
C16 H16A 0.9800
C16 H16B 0.9800
C16 H16C 0.9800
C17 C18 1.389(7)
C17 C22 1.391(7)
C18 C19 1.379(7)
C18 H18 0.9500
C19 C20 1.392(8)
C19 H19 0.9500
C20 C21 1.386(8)
C20 H20 0.9500
C21 C22 1.380(8)
C21 H21 0.9500
C22 H22 0.9500
C23 C28 1.391(7)
C23 C24 1.392(8)
C24 C25 1.380(8)
C24 H24 0.9500
C25 C26 1.374(9)
C25 H25 0.9500
C26 C27 1.356(10)
C26 H26 0.9500
C27 C28 1.379(8)
C27 H27 0.9500
C28 H28 0.9500
C29 C31 1.501(9)
C29 C30 1.526(9)
C29 H29 1.0000
C30 H30A 0.9800
C30 H30B 0.9800
C30 H30C 0.9800
C31 H31A 0.9800
C31 H31B 0.9800
C31 H31C 0.9800
C32 C33 1.481(12)
C32 H32A 0.9900
C32 H32B 0.9900
C33 C34 1.422(14)
C33 H33A 0.9900
C33 H33B 0.9900
C34 C35 1.522(11)
C34 H34A 0.9900
C34 H34B 0.9900
C35 H35A 0.9900
C35 H35B 0.9900
C36 C37 1.492(9)
C36 H36A 0.9900
C36 H36B 0.9900
C37 C38 1.507(10)
C37 H37A 0.9900
C37 H37B 0.9900
C38 C39 1.407(10)
C38 H38A 0.9900
C38 H38B 0.9900
C39 H39A 0.9900
C39 H39B 0.9900
